data_4314730
loop_
_publ_author_name
'Wen Shi'
'Shuna Sun'
'Xiaohua Li'
'Huimin Ma'

_publ_section_title
;
 Imaging Different Interactions of Mercury and Silver with Live Cells by a
 Designed Fluorescence Probe Rhodamine B Selenolactone
;
_journal_name_full 'Inorganic Chemistry'
_journal_page_first 1206
_journal_page_last 1210
_journal_paper_doi 10.1021/ic902192a
_journal_volume 49
_journal_year 2010
_chemical_formula_moiety 'C28 H30 N2 O2 Se'
_chemical_formula_sum 'C28 H30 N2 O2 Se'
_chemical_formula_weight 505.50
_chemical_name_systematic
; 
 ? 
;
_space_group_IT_number 33
_symmetry_cell_setting orthorhombic
_symmetry_space_group_name_Hall 'P 2c -2n'
_symmetry_space_group_name_H-M 'P n a 21'
_atom_sites_solution_hydrogens geom
_atom_sites_solution_primary direct
_atom_sites_solution_secondary difmap
_audit_creation_method SHELXL-97
_cell_angle_alpha 90.00
_cell_angle_beta 90.00
_cell_angle_gamma 90.00
_cell_formula_units_Z 4
_cell_length_a 16.1745(4)
_cell_length_b 12.1930(2)
_cell_length_c 12.1745(3)
_cell_measurement_temperature 173(2)
_cell_volume 2401.00(9)
_computing_cell_refinement PROCESS-AUTO
_computing_data_collection PROCESS-AUTO
_computing_data_reduction CrystalStructure
_computing_molecular_graphics 'Bruker SHELXTL'
_computing_publication_material 'Bruker SHELXTL'
_computing_structure_refinement 'SHELXL-97 (Sheldrick, 1997)'
_computing_structure_solution 'SHELXS-97 (Sheldrick, 1990)'
_diffrn_ambient_temperature 173(2)
_diffrn_detector_area_resol_mean 10.00
_diffrn_measured_fraction_theta_full 0.999
_diffrn_measured_fraction_theta_max 0.999
_diffrn_measurement_device_type 'Rigaku RAXIS-RAPID'
_diffrn_measurement_method '\w scans'
_diffrn_radiation_monochromator graphite
_diffrn_radiation_source 'fine-focus sealed tube'
_diffrn_radiation_type MoK\a
_diffrn_radiation_wavelength 0.71073
_diffrn_reflns_av_R_equivalents 0.0000
_diffrn_reflns_av_sigmaI/netI 0.1795
_diffrn_reflns_limit_h_max 21
_diffrn_reflns_limit_h_min -20
_diffrn_reflns_limit_k_max 15
_diffrn_reflns_limit_k_min -15
_diffrn_reflns_limit_l_max 15
_diffrn_reflns_limit_l_min -15
_diffrn_reflns_number 5287
_diffrn_reflns_theta_full 27.48
_diffrn_reflns_theta_max 27.48
_diffrn_reflns_theta_min 2.52
_exptl_absorpt_coefficient_mu 1.592
_exptl_absorpt_correction_T_max 0.8319
_exptl_absorpt_correction_T_min 0.6298
_exptl_absorpt_correction_type multi-scan
_exptl_absorpt_process_details abscor
_exptl_crystal_colour yellow
_exptl_crystal_density_diffrn 1.398
_exptl_crystal_density_method 'not measured'
_exptl_crystal_description needle
_exptl_crystal_F_000 1048
_exptl_crystal_size_max 0.32
_exptl_crystal_size_mid 0.13
_exptl_crystal_size_min 0.12
_refine_diff_density_max 0.352
_refine_diff_density_min -0.692
_refine_diff_density_rms 0.063
_refine_ls_abs_structure_details 'Flack H D (1983), Acta Cryst. A39, 876-881'
_refine_ls_abs_structure_Flack 0.474(16)
_refine_ls_extinction_method none
_refine_ls_goodness_of_fit_ref 0.513
_refine_ls_hydrogen_treatment constr
_refine_ls_matrix_type full
_refine_ls_number_parameters 303
_refine_ls_number_reflns 5287
_refine_ls_number_restraints 1
_refine_ls_restrained_S_all 0.513
_refine_ls_R_factor_all 0.0862
_refine_ls_R_factor_gt 0.0373
_refine_ls_shift/su_max 0.001
_refine_ls_shift/su_mean 0.000
_refine_ls_structure_factor_coef Fsqd
_refine_ls_weighting_details 'calc w=1/[\s^2^(Fo^2^)+(0.1000P)^2^+0.0000P] where P=(Fo^2^+2Fc^2^)/3'
_refine_ls_weighting_scheme calc
_refine_ls_wR_factor_gt 0.0900
_refine_ls_wR_factor_ref 0.1174
_reflns_number_gt 2980
_reflns_number_total 5287
_reflns_threshold_expression >2sigma(I)
_cod_data_source_file ic902192a_si_002.cif
_cod_data_source_block RBSe
_cod_depositor_comments
;
The following automatic conversions were performed:

'_symmetry_cell_setting' value 'Orthorhombic' changed to
'orthorhombic' according to the built-in table from CIF Core
dictionary named 'cif_core.dic' version 2.4.1 from
2010-06-29.

'_exptl_absorpt_correction_type' value 'MULTI-SCAN'
changed to 'multi-scan' according to the built-in table from CIF Core
dictionary named 'cif_core.dic' version 2.4.1 from 2010-06-29.

Automatic conversion script
Id: cif_fix_values 1646 2011-03-28 12:23:43Z adriana 
;
_cod_database_code 4314730

loop_
_symmetry_equiv_pos_as_xyz
'x, y, z'
'-x, -y, z+1/2'
'x+1/2, -y+1/2, z'
'-x+1/2, y+1/2, z+1/2'

loop_
_atom_site_label
_atom_site_type_symbol
_atom_site_fract_x
_atom_site_fract_y
_atom_site_fract_z
_atom_site_U_iso_or_equiv
_atom_site_adp_type
_atom_site_occupancy
_atom_site_symmetry_multiplicity
_atom_site_calc_flag
_atom_site_refinement_flags
_atom_site_disorder_assembly
_atom_site_disorder_group
Se1 Se 0.00743(3) 0.81062(3) 0.31324(7) 0.02493(12) Uani 1 1 d . . .
O1 O 0.0725(2) 1.0783(3) 0.4992(3) 0.0230(8) Uani 1 1 d . . .
O2 O 0.0340(3) 0.6623(3) 0.1422(3) 0.0384(10) Uani 1 1 d . . .
N1 N 0.1888(3) 0.8788(3) 0.7946(3) 0.0208(9) Uani 1 1 d . . .
N2 N 0.0174(3) 1.3478(3) 0.2242(4) 0.0263(10) Uani 1 1 d . . .
C1 C 0.1715(3) 0.8863(4) 0.6855(4) 0.0229(11) Uani 1 1 d . . .
C2 C 0.1947(3) 0.8009(4) 0.6114(4) 0.0264(11) Uani 1 1 d . . .
H2A H 0.2228 0.7379 0.6379 0.032 Uiso 1 1 calc R . .
C3 C 0.1759(3) 0.8103(4) 0.5018(5) 0.0290(11) Uani 1 1 d . . .
H3A H 0.1924 0.7532 0.4534 0.035 Uiso 1 1 calc R . .
C4 C 0.1335(3) 0.9007(4) 0.4585(4) 0.0211(11) Uani 1 1 d . . .
C5 C 0.1094(3) 0.9072(4) 0.3386(4) 0.0204(11) Uani 1 1 d . . .
C6 C 0.0885(3) 1.0236(4) 0.3091(6) 0.0238(9) Uani 1 1 d . . .
C7 C 0.0804(4) 1.0591(4) 0.1991(5) 0.0258(12) Uani 1 1 d . . .
H7A H 0.0907 1.0077 0.1421 0.031 Uiso 1 1 calc R . .
C8 C 0.0585(3) 1.1633(4) 0.1704(4) 0.0259(12) Uani 1 1 d . . .
H8A H 0.0553 1.1830 0.0950 0.031 Uiso 1 1 calc R . .
C9 C 0.0403(4) 1.2426(4) 0.2527(4) 0.0182(12) Uani 1 1 d . . .
C10 C 0.0485(4) 1.2085(4) 0.3610(5) 0.0213(12) Uani 1 1 d . . .
H10A H 0.0387 1.2596 0.4185 0.026 Uiso 1 1 calc R . .
C11 C 0.0705(3) 1.1018(4) 0.3873(4) 0.0181(10) Uani 1 1 d . . .
C12 C 0.1129(3) 0.9841(4) 0.5310(4) 0.0203(11) Uani 1 1 d . . .
C13 C 0.1308(3) 0.9775(4) 0.6423(4) 0.0210(10) Uani 1 1 d . . .
H13A H 0.1151 1.0358 0.6897 0.025 Uiso 1 1 calc R . .
C14 C 0.0649(4) 0.7301(4) 0.1995(4) 0.0256(12) Uani 1 1 d . . .
C15 C 0.1528(3) 0.7661(4) 0.1985(4) 0.0218(11) Uani 1 1 d . . .
C16 C 0.2117(4) 0.7141(4) 0.1347(5) 0.0302(13) Uani 1 1 d . . .
H16A H 0.1967 0.6518 0.0923 0.036 Uiso 1 1 calc R . .
C17 C 0.2917(4) 0.7519(4) 0.1323(5) 0.0322(13) Uani 1 1 d . . .
H17A H 0.3322 0.7164 0.0883 0.039 Uiso 1 1 calc R . .
C18 C 0.3128(4) 0.8440(5) 0.1960(5) 0.0339(14) Uani 1 1 d . . .
H18A H 0.3677 0.8713 0.1933 0.041 Uiso 1 1 calc R . .
C19 C 0.2558(3) 0.8954(4) 0.2621(4) 0.0295(12) Uani 1 1 d . . .
H19A H 0.2713 0.9567 0.3056 0.035 Uiso 1 1 calc R . .
C20 C 0.1742(3) 0.8559(4) 0.2643(4) 0.0215(11) Uani 1 1 d . . .
C21 C 0.2361(3) 0.7869(4) 0.8400(4) 0.0276(13) Uani 1 1 d . . .
H21A H 0.2610 0.8099 0.9106 0.033 Uiso 1 1 calc R . .
H21B H 0.2819 0.7690 0.7890 0.033 Uiso 1 1 calc R . .
C22 C 0.1844(4) 0.6834(5) 0.8592(5) 0.0376(14) Uani 1 1 d . . .
H22A H 0.2197 0.6253 0.8892 0.056 Uiso 1 1 calc R . .
H22B H 0.1605 0.6589 0.7894 0.056 Uiso 1 1 calc R . .
H22C H 0.1398 0.6996 0.9113 0.056 Uiso 1 1 calc R . .
C23 C 0.1464(3) 0.9481(4) 0.8758(4) 0.0249(12) Uani 1 1 d . . .
H23A H 0.1360 0.9044 0.9430 0.030 Uiso 1 1 calc R . .
H23B H 0.0921 0.9708 0.8458 0.030 Uiso 1 1 calc R . .
C24 C 0.1959(4) 1.0508(5) 0.9068(5) 0.0313(13) Uani 1 1 d . . .
H24A H 0.1642 1.0946 0.9595 0.047 Uiso 1 1 calc R . .
H24B H 0.2065 1.0945 0.8407 0.047 Uiso 1 1 calc R . .
H24C H 0.2486 1.0290 0.9399 0.047 Uiso 1 1 calc R . .
C25 C 0.0099(3) 1.4341(3) 0.3063(8) 0.0291(11) Uani 1 1 d . . .
H25A H -0.0210 1.4048 0.3701 0.035 Uiso 1 1 calc R . .
H25B H -0.0231 1.4948 0.2749 0.035 Uiso 1 1 calc R . .
C26 C 0.0923(4) 1.4802(4) 0.3469(5) 0.0364(14) Uani 1 1 d . . .
H26A H 0.0821 1.5449 0.3927 0.055 Uiso 1 1 calc R . .
H26B H 0.1265 1.5010 0.2838 0.055 Uiso 1 1 calc R . .
H26C H 0.1211 1.4244 0.3902 0.055 Uiso 1 1 calc R . .
C27 C 0.0094(4) 1.3795(4) 0.1104(5) 0.0310(12) Uani 1 1 d . . .
H27A H -0.0262 1.4453 0.1061 0.037 Uiso 1 1 calc R . .
H27B H -0.0189 1.3197 0.0702 0.037 Uiso 1 1 calc R . .
C28 C 0.0908(4) 1.4043(5) 0.0527(5) 0.0374(15) Uani 1 1 d . . .
H28A H 0.0802 1.4202 -0.0249 0.056 Uiso 1 1 calc R . .
H28B H 0.1275 1.3406 0.0586 0.056 Uiso 1 1 calc R . .
H28C H 0.1170 1.4680 0.0874 0.056 Uiso 1 1 calc R . .

loop_
_atom_site_aniso_label
_atom_site_aniso_U_11
_atom_site_aniso_U_22
_atom_site_aniso_U_33
_atom_site_aniso_U_23
_atom_site_aniso_U_13
_atom_site_aniso_U_12
Se1 0.0233(2) 0.02032(18) 0.0312(2) -0.0037(3) -0.0007(4) -0.0019(2)
O1 0.033(2) 0.0181(17) 0.0177(18) -0.0031(14) -0.0002(17) 0.0045(16)
O2 0.051(3) 0.027(2) 0.037(2) -0.0145(17) -0.007(2) -0.0030(19)
N1 0.031(2) 0.023(2) 0.008(2) -0.0027(15) 0.0009(17) 0.0041(17)
N2 0.030(3) 0.022(2) 0.027(2) 0.0002(17) 0.0001(19) 0.0020(19)
C1 0.017(3) 0.023(3) 0.029(3) -0.004(2) 0.003(2) -0.001(2)
C2 0.032(3) 0.022(3) 0.025(3) 0.005(2) -0.003(2) 0.005(2)
C3 0.033(3) 0.019(2) 0.036(3) -0.005(2) 0.003(2) 0.009(3)
C4 0.020(3) 0.021(2) 0.023(3) -0.007(2) -0.002(2) 0.001(2)
C5 0.029(3) 0.016(2) 0.016(3) -0.0034(17) -0.001(2) -0.0016(19)
C6 0.024(2) 0.020(2) 0.028(2) 0.000(3) -0.005(4) -0.0019(17)
C7 0.037(3) 0.015(2) 0.026(3) -0.009(2) 0.003(3) -0.001(2)
C8 0.034(3) 0.022(3) 0.022(3) 0.002(2) -0.006(2) 0.000(2)
C9 0.015(3) 0.013(3) 0.027(3) 0.000(2) -0.006(2) 0.000(2)
C10 0.024(3) 0.008(2) 0.032(3) -0.0083(19) 0.002(2) 0.007(2)
C11 0.016(3) 0.017(2) 0.022(2) -0.005(2) 0.000(2) -0.005(2)
C12 0.018(3) 0.017(2) 0.026(3) 0.006(2) 0.002(2) -0.001(2)
C13 0.022(3) 0.017(2) 0.024(3) -0.008(2) 0.007(2) 0.002(2)
C14 0.040(3) 0.016(2) 0.021(3) -0.004(2) -0.001(2) 0.003(2)
C15 0.038(3) 0.011(2) 0.017(2) 0.0015(19) -0.003(2) 0.005(2)
C16 0.051(4) 0.014(2) 0.026(3) -0.001(2) 0.002(3) 0.002(2)
C17 0.042(3) 0.024(3) 0.030(3) 0.001(3) 0.009(3) 0.012(3)
C18 0.025(3) 0.031(3) 0.045(3) 0.005(3) 0.007(3) 0.002(2)
C19 0.031(3) 0.029(3) 0.029(3) -0.006(2) 0.005(2) 0.004(2)
C20 0.027(3) 0.015(2) 0.022(2) 0.0027(19) -0.001(2) 0.004(2)
C21 0.026(3) 0.032(3) 0.024(3) -0.0002(19) -0.005(2) 0.005(2)
C22 0.046(4) 0.026(3) 0.041(3) 0.005(3) -0.008(3) -0.001(3)
C23 0.021(3) 0.034(3) 0.019(3) 0.007(2) 0.004(2) 0.002(2)
C24 0.032(3) 0.034(3) 0.028(3) -0.009(2) 0.000(2) 0.004(3)
C25 0.032(2) 0.0180(18) 0.038(3) 0.001(3) -0.007(4) 0.007(2)
C26 0.041(4) 0.029(3) 0.039(3) -0.008(2) -0.004(3) 0.005(3)
C27 0.036(3) 0.025(3) 0.032(3) -0.003(2) -0.005(3) 0.006(3)
C28 0.052(4) 0.024(3) 0.037(3) 0.007(2) 0.005(3) -0.002(3)

loop_
_atom_type_symbol
_atom_type_description
_atom_type_scat_dispersion_real
_atom_type_scat_dispersion_imag
_atom_type_scat_source
C C 0.0033 0.0016 'International Tables Vol C Tables 4.2.6.8 and 6.1.1.4'
H H 0.0000 0.0000 'International Tables Vol C Tables 4.2.6.8 and 6.1.1.4'
N N 0.0061 0.0033 'International Tables Vol C Tables 4.2.6.8 and 6.1.1.4'
O O 0.0106 0.0060 'International Tables Vol C Tables 4.2.6.8 and 6.1.1.4'
Se Se -0.0929 2.2259 'International Tables Vol C Tables 4.2.6.8 and 6.1.1.4'

loop_
_geom_angle_atom_site_label_1
_geom_angle_atom_site_label_2
_geom_angle_atom_site_label_3
_geom_angle
_geom_angle_site_symmetry_1
_geom_angle_site_symmetry_3
_geom_angle_publ_flag
C14 Se1 C5 90.7(2) . . ?
C12 O1 C11 117.2(4) . . ?
C1 N1 C21 121.8(4) . . ?
C1 N1 C23 121.5(4) . . ?
C21 N1 C23 115.4(4) . . ?
C9 N2 C27 120.9(4) . . ?
C9 N2 C25 121.4(5) . . ?
C27 N2 C25 117.3(5) . . ?
N1 C1 C13 121.3(5) . . ?
N1 C1 C2 120.9(5) . . ?
C13 C1 C2 117.8(5) . . ?
C3 C2 C1 119.7(5) . . ?
C3 C2 H2A 120.1 . . ?
C1 C2 H2A 120.1 . . ?
C2 C3 C4 122.6(5) . . ?
C2 C3 H3A 118.7 . . ?
C4 C3 H3A 118.7 . . ?
C12 C4 C3 117.1(5) . . ?
C12 C4 C5 120.9(4) . . ?
C3 C4 C5 122.0(4) . . ?
C6 C5 C4 109.8(4) . . ?
C6 C5 C20 113.7(4) . . ?
C4 C5 C20 112.0(4) . . ?
C6 C5 Se1 109.0(3) . . ?
C4 C5 Se1 108.8(3) . . ?
C20 C5 Se1 103.2(3) . . ?
C11 C6 C7 115.0(5) . . ?
C11 C6 C5 122.4(6) . . ?
C7 C6 C5 122.5(5) . . ?
C8 C7 C6 123.6(5) . . ?
C8 C7 H7A 118.2 . . ?
C6 C7 H7A 118.2 . . ?
C7 C8 C9 120.3(5) . . ?
C7 C8 H8A 119.8 . . ?
C9 C8 H8A 119.8 . . ?
N2 C9 C10 122.9(5) . . ?
N2 C9 C8 120.6(5) . . ?
C10 C9 C8 116.5(4) . . ?
C11 C10 C9 121.7(4) . . ?
C11 C10 H10A 119.2 . . ?
C9 C10 H10A 119.2 . . ?
C6 C11 C10 123.0(5) . . ?
C6 C11 O1 121.9(5) . . ?
C10 C11 O1 115.2(4) . . ?
O1 C12 C4 123.2(4) . . ?
O1 C12 C13 114.9(4) . . ?
C4 C12 C13 121.9(5) . . ?
C12 C13 C1 120.8(4) . . ?
C12 C13 H13A 119.6 . . ?
C1 C13 H13A 119.6 . . ?
O2 C14 C15 126.9(5) . . ?
O2 C14 Se1 124.7(5) . . ?
C15 C14 Se1 108.4(3) . . ?
C16 C15 C20 120.7(5) . . ?
C16 C15 C14 121.8(5) . . ?
C20 C15 C14 117.5(4) . . ?
C17 C16 C15 120.4(5) . . ?
C17 C16 H16A 119.8 . . ?
C15 C16 H16A 119.8 . . ?
C16 C17 C18 118.9(5) . . ?
C16 C17 H17A 120.5 . . ?
C18 C17 H17A 120.5 . . ?
C19 C18 C17 121.7(6) . . ?
C19 C18 H18A 119.2 . . ?
C17 C18 H18A 119.2 . . ?
C18 C19 C20 118.9(5) . . ?
C18 C19 H19A 120.5 . . ?
C20 C19 H19A 120.5 . . ?
C15 C20 C19 119.3(5) . . ?
C15 C20 C5 119.5(5) . . ?
C19 C20 C5 121.2(4) . . ?
N1 C21 C22 113.7(4) . . ?
N1 C21 H21A 108.8 . . ?
C22 C21 H21A 108.8 . . ?
N1 C21 H21B 108.8 . . ?
C22 C21 H21B 108.8 . . ?
H21A C21 H21B 107.7 . . ?
C21 C22 H22A 109.5 . . ?
C21 C22 H22B 109.5 . . ?
H22A C22 H22B 109.5 . . ?
C21 C22 H22C 109.5 . . ?
H22A C22 H22C 109.5 . . ?
H22B C22 H22C 109.5 . . ?
N1 C23 C24 113.0(4) . . ?
N1 C23 H23A 109.0 . . ?
C24 C23 H23A 109.0 . . ?
N1 C23 H23B 109.0 . . ?
C24 C23 H23B 109.0 . . ?
H23A C23 H23B 107.8 . . ?
C23 C24 H24A 109.5 . . ?
C23 C24 H24B 109.5 . . ?
H24A C24 H24B 109.5 . . ?
C23 C24 H24C 109.5 . . ?
H24A C24 H24C 109.5 . . ?
H24B C24 H24C 109.5 . . ?
N2 C25 C26 114.5(5) . . ?
N2 C25 H25A 108.6 . . ?
C26 C25 H25A 108.6 . . ?
N2 C25 H25B 108.6 . . ?
C26 C25 H25B 108.6 . . ?
H25A C25 H25B 107.6 . . ?
C25 C26 H26A 109.5 . . ?
C25 C26 H26B 109.5 . . ?
H26A C26 H26B 109.5 . . ?
C25 C26 H26C 109.5 . . ?
H26A C26 H26C 109.5 . . ?
H26B C26 H26C 109.5 . . ?
N2 C27 C28 114.7(5) . . ?
N2 C27 H27A 108.6 . . ?
C28 C27 H27A 108.6 . . ?
N2 C27 H27B 108.6 . . ?
C28 C27 H27B 108.6 . . ?
H27A C27 H27B 107.6 . . ?
C27 C28 H28A 109.5 . . ?
C27 C28 H28B 109.5 . . ?
H28A C28 H28B 109.5 . . ?
C27 C28 H28C 109.5 . . ?
H28A C28 H28C 109.5 . . ?
H28B C28 H28C 109.5 . . ?

loop_
_geom_bond_atom_site_label_1
_geom_bond_atom_site_label_2
_geom_bond_distance
_geom_bond_site_symmetry_2
_geom_bond_publ_flag
Se1 C14 1.936(5) . ?
Se1 C5 2.050(5) . ?
O1 C12 1.378(6) . ?
O1 C11 1.393(6) . ?
O2 C14 1.191(6) . ?
N1 C1 1.360(7) . ?
N1 C21 1.465(6) . ?
N1 C23 1.470(6) . ?
N2 C9 1.380(6) . ?
N2 C27 1.445(7) . ?
N2 C25 1.456(8) . ?
C1 C13 1.395(7) . ?
C1 C2 1.428(7) . ?
C2 C3 1.374(7) . ?
C2 H2A 0.9500 . ?
C3 C4 1.401(7) . ?
C3 H3A 0.9500 . ?
C4 C12 1.387(7) . ?
C4 C5 1.513(7) . ?
C5 C6 1.502(6) . ?
C5 C20 1.519(7) . ?
C6 C11 1.380(7) . ?
C6 C7 1.413(9) . ?
C7 C8 1.365(7) . ?
C7 H7A 0.9500 . ?
C8 C9 1.424(7) . ?
C8 H8A 0.9500 . ?
C9 C10 1.388(7) . ?
C10 C11 1.386(7) . ?
C10 H10A 0.9500 . ?
C12 C13 1.389(7) . ?
C13 H13A 0.9500 . ?
C14 C15 1.488(8) . ?
C15 C16 1.382(7) . ?
C15 C20 1.400(7) . ?
C16 C17 1.375(8) . ?
C16 H16A 0.9500 . ?
C17 C18 1.406(8) . ?
C17 H17A 0.9500 . ?
C18 C19 1.375(8) . ?
C18 H18A 0.9500 . ?
C19 C20 1.404(8) . ?
C19 H19A 0.9500 . ?
C21 C22 1.532(7) . ?
C21 H21A 0.9900 . ?
C21 H21B 0.9900 . ?
C22 H22A 0.9800 . ?
C22 H22B 0.9800 . ?
C22 H22C 0.9800 . ?
C23 C24 1.534(7) . ?
C23 H23A 0.9900 . ?
C23 H23B 0.9900 . ?
C24 H24A 0.9800 . ?
C24 H24B 0.9800 . ?
C24 H24C 0.9800 . ?
C25 C26 1.528(8) . ?
C25 H25A 0.9900 . ?
C25 H25B 0.9900 . ?
C26 H26A 0.9800 . ?
C26 H26B 0.9800 . ?
C26 H26C 0.9800 . ?
C27 C28 1.521(8) . ?
C27 H27A 0.9900 . ?
C27 H27B 0.9900 . ?
C28 H28A 0.9800 . ?
C28 H28B 0.9800 . ?
C28 H28C 0.9800 . ?

loop_
_geom_torsion_atom_site_label_1
_geom_torsion_atom_site_label_2
_geom_torsion_atom_site_label_3
_geom_torsion_atom_site_label_4
_geom_torsion
_geom_torsion_site_symmetry_1
_geom_torsion_site_symmetry_2
_geom_torsion_site_symmetry_3
_geom_torsion_site_symmetry_4
_geom_torsion_publ_flag
C21 N1 C1 C13 -176.0(5) . . . . ?
C23 N1 C1 C13 17.4(7) . . . . ?
C21 N1 C1 C2 4.0(7) . . . . ?
C23 N1 C1 C2 -162.6(5) . . . . ?
N1 C1 C2 C3 179.5(5) . . . . ?
C13 C1 C2 C3 -0.5(8) . . . . ?
C1 C2 C3 C4 -0.9(8) . . . . ?
C2 C3 C4 C12 2.2(8) . . . . ?
C2 C3 C4 C5 -176.8(5) . . . . ?
C12 C4 C5 C6 17.9(6) . . . . ?
C3 C4 C5 C6 -163.2(5) . . . . ?
C12 C4 C5 C20 145.3(5) . . . . ?
C3 C4 C5 C20 -35.8(7) . . . . ?
C12 C4 C5 Se1 -101.2(5) . . . . ?
C3 C4 C5 Se1 77.7(5) . . . . ?
C14 Se1 C5 C6 115.8(4) . . . . ?
C14 Se1 C5 C4 -124.5(3) . . . . ?
C14 Se1 C5 C20 -5.3(3) . . . . ?
C4 C5 C6 C11 -17.8(6) . . . . ?
C20 C5 C6 C11 -144.2(5) . . . . ?
Se1 C5 C6 C11 101.3(4) . . . . ?
C4 C5 C6 C7 166.7(5) . . . . ?
C20 C5 C6 C7 40.3(6) . . . . ?
Se1 C5 C6 C7 -74.3(5) . . . . ?
C11 C6 C7 C8 1.6(7) . . . . ?
C5 C6 C7 C8 177.5(5) . . . . ?
C6 C7 C8 C9 -1.6(9) . . . . ?
C27 N2 C9 C10 -179.8(6) . . . . ?
C25 N2 C9 C10 7.5(9) . . . . ?
C27 N2 C9 C8 1.4(8) . . . . ?
C25 N2 C9 C8 -171.2(5) . . . . ?
C7 C8 C9 N2 -179.4(5) . . . . ?
C7 C8 C9 C10 1.7(9) . . . . ?
N2 C9 C10 C11 179.1(4) . . . . ?
C8 C9 C10 C11 -2.1(10) . . . . ?
C7 C6 C11 C10 -2.0(7) . . . . ?
C5 C6 C11 C10 -177.9(5) . . . . ?
C7 C6 C11 O1 177.5(5) . . . . ?
C5 C6 C11 O1 1.6(7) . . . . ?
C9 C10 C11 C6 2.4(9) . . . . ?
C9 C10 C11 O1 -177.1(6) . . . . ?
C12 O1 C11 C6 16.1(7) . . . . ?
C12 O1 C11 C10 -164.4(5) . . . . ?
C11 O1 C12 C4 -15.9(7) . . . . ?
C11 O1 C12 C13 165.1(4) . . . . ?
C3 C4 C12 O1 178.9(5) . . . . ?
C5 C4 C12 O1 -2.2(8) . . . . ?
C3 C4 C12 C13 -2.1(7) . . . . ?
C5 C4 C12 C13 176.8(5) . . . . ?
O1 C12 C13 C1 179.9(4) . . . . ?
C4 C12 C13 C1 0.8(8) . . . . ?
N1 C1 C13 C12 -179.5(5) . . . . ?
C2 C1 C13 C12 0.5(7) . . . . ?
C5 Se1 C14 O2 -173.6(5) . . . . ?
C5 Se1 C14 C15 7.4(3) . . . . ?
O2 C14 C15 C16 -6.6(8) . . . . ?
Se1 C14 C15 C16 172.3(4) . . . . ?
O2 C14 C15 C20 172.9(5) . . . . ?
Se1 C14 C15 C20 -8.2(5) . . . . ?
C20 C15 C16 C17 -2.1(8) . . . . ?
C14 C15 C16 C17 177.5(5) . . . . ?
C15 C16 C17 C18 0.2(8) . . . . ?
C16 C17 C18 C19 1.4(9) . . . . ?
C17 C18 C19 C20 -1.2(9) . . . . ?
C16 C15 C20 C19 2.3(7) . . . . ?
C14 C15 C20 C19 -177.3(5) . . . . ?
C16 C15 C20 C5 -176.4(4) . . . . ?
C14 C15 C20 C5 4.0(7) . . . . ?
C18 C19 C20 C15 -0.7(8) . . . . ?
C18 C19 C20 C5 178.0(5) . . . . ?
C6 C5 C20 C15 -115.9(5) . . . . ?
C4 C5 C20 C15 118.9(5) . . . . ?
Se1 C5 C20 C15 2.0(5) . . . . ?
C6 C5 C20 C19 65.5(6) . . . . ?
C4 C5 C20 C19 -59.7(6) . . . . ?
Se1 C5 C20 C19 -176.6(4) . . . . ?
C1 N1 C21 C22 -81.2(6) . . . . ?
C23 N1 C21 C22 86.1(5) . . . . ?
C1 N1 C23 C24 -96.4(5) . . . . ?
C21 N1 C23 C24 96.3(5) . . . . ?
C9 N2 C25 C26 75.9(7) . . . . ?
C27 N2 C25 C26 -97.0(7) . . . . ?
C9 N2 C27 C28 -79.2(6) . . . . ?
C25 N2 C27 C28 93.8(6) . . . . ?

loop_
_cod_related_entry_id
_cod_related_entry_database
_cod_related_entry_code
1 ChemSpider 30660957
